data_7236240
loop_
_publ_author_name
'Nazarian, Zohreh'
'Forsyth, Craig'

_publ_section_title
;
 Double cyclization of O-acylated hydroxyamides generates
 1,6-dioxa-3,9-diazaspiro[4.4]nonanes a new class of oxy-oxazolidinones
;
_journal_issue 60
_journal_name_full 'RSC Advances'
_journal_page_first 55534
_journal_paper_doi 10.1039/C6RA11604C
_journal_volume 6
_journal_year 2016
_chemical_absolute_configuration syn
_chemical_formula_moiety 'C20 H20 N2 O4'
_chemical_formula_sum 'C20 H20 N2 O4'
_chemical_formula_weight 352.38
_space_group_IT_number 4
_space_group_name_Hall 'P 2yb'
_space_group_name_H-M_alt 'P 1 21 1'
_symmetry_cell_setting monoclinic
_symmetry_space_group_name_Hall 'P 2yb'
_symmetry_space_group_name_H-M 'P 1 21 1'
_atom_sites_solution_hydrogens geom
_atom_sites_solution_primary direct
_atom_sites_solution_secondary difmap
_audit_creation_method SHELXL-97
_audit_update_record
;
2016-04-29 deposited with the CCDC.
2016-06-02 downloaded from the CCDC.
;
_cell_angle_alpha 90.00
_cell_angle_beta 102.382(6)
_cell_angle_gamma 90.00
_cell_formula_units_Z 2
_cell_length_a 10.1661(6)
_cell_length_b 8.2577(4)
_cell_length_c 10.5397(6)
_cell_measurement_reflns_used 6101
_cell_measurement_temperature 123(2)
_cell_measurement_theta_max 66.3865
_cell_measurement_theta_min 4.2908
_cell_volume 864.21(8)
_computing_cell_refinement
;
CrysAlisPro, Agilent Technologies,
Version 1.171.35.15 (release 03-08-2011 CrysAlis171 .NET)
(compiled Aug  3 2011,13:03:54)
;
_computing_data_collection
;
CrysAlisPro, Agilent Technologies,
Version 1.171.35.15 (release 03-08-2011 CrysAlis171 .NET)
(compiled Aug  3 2011,13:03:54)
;
_computing_data_reduction
;
CrysAlisPro, Agilent Technologies,
Version 1.171.35.15 (release 03-08-2011 CrysAlis171 .NET)
(compiled Aug  3 2011,13:03:54)
;
_computing_molecular_graphics 'X-SEED (Barbour, 2001)'
_computing_publication_material 'CIFTAB (Sheldrick, 1997)'
_computing_structure_refinement 'SHELXL-97 (Sheldrick, 1997)'
_computing_structure_solution 'SHELXS-97 (Sheldrick, 1990)'
_diffrn_ambient_temperature 123(2)
_diffrn_detector_area_resol_mean 10.3389
_diffrn_measured_fraction_theta_full 0.993
_diffrn_measured_fraction_theta_max 0.993
_diffrn_measurement_device_type 'Xcalibur, Ruby, Gemini ultra'
_diffrn_measurement_method '\w scans'
_diffrn_radiation_monochromator mirror
_diffrn_radiation_source 'Enhance Ultra (Cu) X-ray Source'
_diffrn_radiation_type 'Cu K\a'
_diffrn_radiation_wavelength 1.54184
_diffrn_reflns_av_R_equivalents 0.0377
_diffrn_reflns_av_sigmaI/netI 0.0318
_diffrn_reflns_limit_h_max 12
_diffrn_reflns_limit_h_min -11
_diffrn_reflns_limit_k_max 8
_diffrn_reflns_limit_k_min -9
_diffrn_reflns_limit_l_max 12
_diffrn_reflns_limit_l_min -12
_diffrn_reflns_number 9089
_diffrn_reflns_theta_full 66.62
_diffrn_reflns_theta_max 66.62
_diffrn_reflns_theta_min 4.29
_diffrn_standards_number 0
_exptl_absorpt_coefficient_mu 0.781
_exptl_absorpt_correction_T_max 1.00000
_exptl_absorpt_correction_T_min 0.70733
_exptl_absorpt_correction_type multi-scan
_exptl_absorpt_process_details
;
CrysAlisPro, Agilent Technologies,
Version 1.171.35.15 (release 03-08-2011 CrysAlis171 .NET)
(compiled Aug  3 2011,13:03:54)
Empirical absorption correction using spherical harmonics,
 implemented in SCALE3 ABSPACK scaling algorithm.
;
_exptl_crystal_colour colourless
_exptl_crystal_density_diffrn 1.354
_exptl_crystal_density_method 'not measured'
_exptl_crystal_description prism
_exptl_crystal_F_000 372
_exptl_crystal_size_max 0.25
_exptl_crystal_size_mid 0.25
_exptl_crystal_size_min 0.25
_refine_diff_density_max 0.317
_refine_diff_density_min -0.245
_refine_diff_density_rms 0.060
_refine_ls_abs_structure_details 'Flack H D (1983), Acta Cryst. A39, 876-881'
_refine_ls_abs_structure_Flack 0.4(2)
_refine_ls_extinction_coef 0.029(4)
_refine_ls_extinction_expression Fc^*^=kFc[1+0.001xFc^2^\l^3^/sin(2\q)]^-1/4^
_refine_ls_extinction_method SHELXL
_refine_ls_goodness_of_fit_ref 1.083
_refine_ls_hydrogen_treatment constr
_refine_ls_matrix_type full
_refine_ls_number_parameters 238
_refine_ls_number_reflns 2969
_refine_ls_number_restraints 1
_refine_ls_restrained_S_all 1.083
_refine_ls_R_factor_all 0.0585
_refine_ls_R_factor_gt 0.0569
_refine_ls_shift/su_max 0.000
_refine_ls_shift/su_mean 0.000
_refine_ls_structure_factor_coef Fsqd
_refine_ls_weighting_details 'calc w=1/[\s^2^(Fo^2^)+(0.1285P)^2^+0.0488P] where P=(Fo^2^+2Fc^2^)/3'
_refine_ls_weighting_scheme calc
_refine_ls_wR_factor_gt 0.1498
_refine_ls_wR_factor_ref 0.1525
_reflns_number_gt 2886
_reflns_number_total 2969
_reflns_threshold_expression >2sigma(I)
_cod_data_source_file c6ra11604c2.cif
_cod_data_source_block mx82_12
_cod_original_sg_symbol_H-M 'P 21'
_cod_database_code 7236240

loop_
_symmetry_equiv_pos_as_xyz
'x, y, z'
'-x, y+1/2, -z'

loop_
_atom_site_label
_atom_site_type_symbol
_atom_site_fract_x
_atom_site_fract_y
_atom_site_fract_z
_atom_site_U_iso_or_equiv
_atom_site_adp_type
_atom_site_occupancy
_atom_site_symmetry_multiplicity
_atom_site_calc_flag
_atom_site_refinement_flags
O1 O 1.02188(16) 0.3240(2) 0.39555(15) 0.0236(4) Uani 1 1 d .
O2 O 1.14762(19) 0.1836(3) 0.56068(16) 0.0336(5) Uani 1 1 d .
O3 O 0.84501(16) 0.3544(2) 0.22018(16) 0.0240(4) Uani 1 1 d .
O4 O 1.01508(18) 0.6516(2) 0.07922(16) 0.0274(4) Uani 1 1 d .
N1 N 1.0893(2) 0.0792(3) 0.3530(2) 0.0268(5) Uani 1 1 d .
N2 N 1.05326(19) 0.4117(3) 0.19140(17) 0.0209(5) Uani 1 1 d .
C1 C 0.9776(2) 0.3041(3) 0.2566(2) 0.0211(5) Uani 1 1 d .
C2 C 0.9956(2) 0.1226(3) 0.2334(2) 0.0237(5) Uani 1 1 d .
H2 H 1.0395 0.1072 0.1579 0.028 Uiso 1 1 calc R
C3 C 1.0927(2) 0.1896(3) 0.4472(2) 0.0237(6) Uani 1 1 d .
C4 C 0.8656(3) 0.0260(4) 0.2123(3) 0.0356(7) Uani 1 1 d .
H4A H 0.8255 0.0370 0.2885 0.053 Uiso 1 1 calc R
H4B H 0.8848 -0.0884 0.1994 0.053 Uiso 1 1 calc R
H4C H 0.8026 0.0671 0.1353 0.053 Uiso 1 1 calc R
C5 C 1.1419(3) -0.0832(4) 0.3792(3) 0.0349(7) Uani 1 1 d .
H5A H 1.1894 -0.1155 0.3115 0.052 Uiso 1 1 calc R
H5B H 1.0675 -0.1584 0.3798 0.052 Uiso 1 1 calc R
H5C H 1.2046 -0.0855 0.4640 0.052 Uiso 1 1 calc R
C6 C 0.8384(2) 0.5152(3) 0.1644(2) 0.0214(5) Uani 1 1 d .
H6 H 0.8217 0.5969 0.2291 0.026 Uiso 1 1 calc R
C7 C 0.9779(2) 0.5394(3) 0.1376(2) 0.0212(5) Uani 1 1 d .
C8 C 0.7257(2) 0.5196(3) 0.0454(2) 0.0194(5) Uani 1 1 d .
C9 C 0.7255(2) 0.4132(3) -0.0572(2) 0.0234(5) Uani 1 1 d .
H9 H 0.7989 0.3411 -0.0541 0.028 Uiso 1 1 calc R
C10 C 0.6187(2) 0.4121(4) -0.1635(2) 0.0292(6) Uani 1 1 d .
H10 H 0.6186 0.3388 -0.2331 0.035 Uiso 1 1 calc R
C11 C 0.5117(3) 0.5181(4) -0.1687(2) 0.0346(7) Uani 1 1 d .
H11 H 0.4382 0.5174 -0.2416 0.042 Uiso 1 1 calc R
C12 C 0.5122(3) 0.6243(4) -0.0676(3) 0.0335(7) Uani 1 1 d .
H12 H 0.4388 0.6966 -0.0713 0.040 Uiso 1 1 calc R
C13 C 0.6192(3) 0.6265(3) 0.0395(3) 0.0270(6) Uani 1 1 d .
H13 H 0.6194 0.7008 0.1083 0.032 Uiso 1 1 calc R
C14 C 1.1928(2) 0.3890(3) 0.1825(2) 0.0239(5) Uani 1 1 d .
H14A H 1.2029 0.4279 0.0963 0.029 Uiso 1 1 calc R
H14B H 1.2123 0.2714 0.1866 0.029 Uiso 1 1 calc R
C15 C 1.2981(2) 0.4729(3) 0.2857(2) 0.0213(5) Uani 1 1 d .
C16 C 1.4304(2) 0.4703(3) 0.2695(3) 0.0274(6) Uani 1 1 d .
H16 H 1.4510 0.4172 0.1961 0.033 Uiso 1 1 calc R
C17 C 1.5322(3) 0.5440(4) 0.3588(3) 0.0336(7) Uani 1 1 d .
H17 H 1.6221 0.5409 0.3467 0.040 Uiso 1 1 calc R
C18 C 1.5036(3) 0.6227(4) 0.4667(3) 0.0317(6) Uani 1 1 d .
H18 H 1.5733 0.6738 0.5280 0.038 Uiso 1 1 calc R
C19 C 1.3724(3) 0.6253(3) 0.4833(2) 0.0286(6) Uani 1 1 d .
H19 H 1.3519 0.6788 0.5565 0.034 Uiso 1 1 calc R
C20 C 1.2697(2) 0.5500(3) 0.3935(2) 0.0243(5) Uani 1 1 d .
H20 H 1.1800 0.5516 0.4064 0.029 Uiso 1 1 calc R

loop_
_atom_site_aniso_label
_atom_site_aniso_U_11
_atom_site_aniso_U_22
_atom_site_aniso_U_33
_atom_site_aniso_U_23
_atom_site_aniso_U_13
_atom_site_aniso_U_12
O1 0.0261(8) 0.0286(10) 0.0152(8) 0.0020(7) 0.0022(6) 0.0036(7)
O2 0.0342(9) 0.0470(13) 0.0176(9) 0.0059(8) 0.0011(7) 0.0074(9)
O3 0.0196(8) 0.0284(10) 0.0236(8) 0.0102(7) 0.0037(6) 0.0019(7)
O4 0.0301(9) 0.0276(10) 0.0235(8) 0.0041(7) 0.0036(7) -0.0072(7)
N1 0.0284(11) 0.0289(13) 0.0218(10) 0.0040(8) 0.0022(8) 0.0072(8)
N2 0.0190(9) 0.0261(12) 0.0173(9) 0.0013(8) 0.0031(7) -0.0025(8)
C1 0.0193(10) 0.0299(14) 0.0138(10) 0.0045(9) 0.0029(8) 0.0000(10)
C2 0.0267(11) 0.0258(14) 0.0177(11) 0.0011(10) 0.0027(9) -0.0001(10)
C3 0.0220(11) 0.0304(15) 0.0194(12) 0.0055(10) 0.0062(9) 0.0054(10)
C4 0.0314(13) 0.0275(15) 0.0454(16) 0.0032(13) 0.0030(11) -0.0030(12)
C5 0.0397(14) 0.0325(17) 0.0348(14) 0.0088(12) 0.0129(11) 0.0164(12)
C6 0.0246(11) 0.0216(13) 0.0183(11) 0.0014(9) 0.0054(8) 0.0010(9)
C7 0.0234(11) 0.0257(14) 0.0133(10) -0.0012(9) 0.0009(8) -0.0044(10)
C8 0.0195(11) 0.0208(12) 0.0189(11) 0.0055(9) 0.0060(8) 0.0023(9)
C9 0.0225(11) 0.0254(13) 0.0227(12) 0.0013(10) 0.0061(9) 0.0032(9)
C10 0.0252(12) 0.0410(17) 0.0214(12) -0.0014(11) 0.0049(9) -0.0052(11)
C11 0.0206(11) 0.0574(19) 0.0243(12) 0.0102(13) 0.0013(9) -0.0012(12)
C12 0.0245(12) 0.0403(18) 0.0364(14) 0.0136(13) 0.0077(10) 0.0111(11)
C13 0.0304(13) 0.0245(14) 0.0273(12) 0.0040(11) 0.0091(10) 0.0068(11)
C14 0.0202(11) 0.0303(14) 0.0222(11) -0.0031(10) 0.0067(9) -0.0017(10)
C15 0.0202(11) 0.0197(13) 0.0223(11) 0.0048(9) 0.0007(9) 0.0002(9)
C16 0.0240(12) 0.0300(15) 0.0285(12) 0.0036(11) 0.0066(10) 0.0001(10)
C17 0.0198(11) 0.0434(18) 0.0357(14) 0.0056(12) 0.0019(10) -0.0049(11)
C18 0.0286(12) 0.0302(15) 0.0305(13) 0.0029(12) -0.0069(10) -0.0048(11)
C19 0.0349(14) 0.0257(14) 0.0216(11) -0.0002(11) -0.0018(10) 0.0000(11)
C20 0.0235(11) 0.0253(13) 0.0229(11) 0.0004(10) 0.0022(9) -0.0005(10)

loop_
_atom_type_symbol
_atom_type_description
_atom_type_scat_dispersion_real
_atom_type_scat_dispersion_imag
_atom_type_scat_source
C C 0.0181 0.0091 'International Tables Vol C Tables 4.2.6.8 and 6.1.1.4'
H H 0.0000 0.0000 'International Tables Vol C Tables 4.2.6.8 and 6.1.1.4'
N N 0.0311 0.0180 'International Tables Vol C Tables 4.2.6.8 and 6.1.1.4'
O O 0.0492 0.0322 'International Tables Vol C Tables 4.2.6.8 and 6.1.1.4'

loop_
_geom_angle_atom_site_label_1
_geom_angle_atom_site_label_2
_geom_angle_atom_site_label_3
_geom_angle
C3 O1 C1 109.44(19)
C1 O3 C6 110.21(18)
C3 N1 C5 122.6(2)
C3 N1 C2 112.5(2)
C5 N1 C2 122.7(2)
C7 N2 C1 111.57(19)
C7 N2 C14 123.05(19)
C1 N2 C14 125.4(2)
O3 C1 N2 105.67(19)
O3 C1 O1 108.68(18)
N2 C1 O1 109.27(19)
O3 C1 C2 113.0(2)
N2 C1 C2 115.5(2)
O1 C1 C2 104.51(18)
N1 C2 C4 112.7(2)
N1 C2 C1 100.42(19)
C4 C2 C1 113.9(2)
O2 C3 N1 129.6(2)
O2 C3 O1 121.3(2)
N1 C3 O1 109.17(19)
O3 C6 C8 108.71(19)
O3 C6 C7 103.46(19)
C8 C6 C7 114.63(18)
O4 C7 N2 126.6(2)
O4 C7 C6 126.8(2)
N2 C7 C6 106.7(2)
C13 C8 C9 119.6(2)
C13 C8 C6 120.0(2)
C9 C8 C6 120.3(2)
C10 C9 C8 120.2(2)
C9 C10 C11 120.0(2)
C12 C11 C10 119.8(2)
C11 C12 C13 120.6(3)
C8 C13 C12 119.7(3)
N2 C14 C15 116.3(2)
C20 C15 C16 118.9(2)
C20 C15 C14 123.9(2)
C16 C15 C14 117.2(2)
C17 C16 C15 120.8(3)
C16 C17 C18 120.3(2)
C19 C18 C17 119.2(2)
C18 C19 C20 120.6(2)
C15 C20 C19 120.2(2)

loop_
_geom_bond_atom_site_label_1
_geom_bond_atom_site_label_2
_geom_bond_distance
O1 C3 1.370(3)
O1 C1 1.446(3)
O2 C3 1.208(3)
O3 C1 1.383(3)
O3 C6 1.448(3)
O4 C7 1.216(3)
N1 C3 1.343(4)
N1 C5 1.448(4)
N1 C2 1.452(3)
N2 C7 1.355(4)
N2 C1 1.443(3)
N2 C14 1.453(3)
C1 C2 1.536(4)
C2 C4 1.519(4)
C6 C8 1.507(3)
C6 C7 1.517(3)
C8 C13 1.388(3)
C8 C9 1.393(3)
C9 C10 1.383(3)
C10 C11 1.388(4)
C11 C12 1.379(5)
C12 C13 1.390(4)
C14 C15 1.519(3)
C15 C20 1.386(4)
C15 C16 1.392(3)
C16 C17 1.382(4)
C17 C18 1.393(4)
C18 C19 1.382(4)
C19 C20 1.396(4)
